data_7060542
loop_
_publ_author_name
'Moussallem, Chady'
'Allain, Magali'
'Gohier, Fr\'ed\'eric'
'Fr\`ere, Pierre'

_publ_section_title
;
 Preponderant role of pentafluorophenyl moieties for tuning the electronic
 properties of extended benzodifuran-azomethine derivatives
;
_journal_issue 19
_journal_name_full 'New Journal of Chemistry'
_journal_page_first 8647
_journal_page_last 8653
_journal_paper_doi 10.1039/D1NJ01132D
_journal_volume 45
_journal_year 2021
_chemical_formula_moiety 'C22 H6 F10 N2 O2'
_chemical_formula_sum 'C22 H6 F10 N2 O2'
_chemical_formula_weight 520.29
_space_group_IT_number 14
_space_group_name_Hall '-P 2yn'
_space_group_name_H-M_alt 'P 1 21/n 1'
_symmetry_cell_setting monoclinic
_symmetry_space_group_name_Hall '-P 2yn'
_symmetry_space_group_name_H-M 'P 1 21/n 1'
_atom_sites_solution_hydrogens difmap
_atom_sites_solution_primary direct
_atom_sites_solution_secondary difmap
_audit_creation_date 2011-09-30T16:02:29-00:00
_audit_creation_method 'WinGX routine CIF_UPDATE'
_audit_update_record
;
2021-02-11 deposited with the CCDC.	2021-04-08 downloaded from the CCDC.
;
_cell_angle_alpha 90
_cell_angle_beta 116.681(5)
_cell_angle_gamma 90
_cell_formula_units_Z 2
_cell_length_a 11.3307(7)
_cell_length_b 7.8416(7)
_cell_length_c 11.397(1)
_cell_measurement_reflns_used 8060
_cell_measurement_temperature 293(2)
_cell_measurement_theta_max 30.04
_cell_measurement_theta_min 4
_cell_volume 904.81(13)
_computing_cell_refinement 'Dirax/lsq (Duisenberg & Schreurs, 1989-2000)'
_computing_data_collection 'Collect (Nonius BV, 1997-2000)'
_computing_data_reduction 'EvalCCD (Duisenberg & Schreurs 1990-2000)'
_computing_molecular_graphics 'DIAMOND 3.2g (Crystal Impact GbR 2005)'
_computing_publication_material 'WinGX publication routines (Farrugia, 1999)'
_computing_structure_refinement 'SHELXL-97 (Sheldrick, 1997)'
_computing_structure_solution 'SHELXS-97 (Sheldrick, 1997)'
_diffrn_ambient_temperature 293(2)
_diffrn_detector_area_resol_mean 9
_diffrn_measured_fraction_theta_full 0.992
_diffrn_measured_fraction_theta_max 0.992
_diffrn_measurement_device_type KappaCCD
_diffrn_measurement_method CCD
_diffrn_radiation_monochromator 'horizontally mounted graphite crystal'
_diffrn_radiation_probe x-ray
_diffrn_radiation_type MoK\a
_diffrn_radiation_wavelength 0.71073
_diffrn_reflns_av_R_equivalents 0.0344
_diffrn_reflns_limit_h_max 13
_diffrn_reflns_limit_h_min -15
_diffrn_reflns_limit_k_max 11
_diffrn_reflns_limit_k_min -11
_diffrn_reflns_limit_l_max 16
_diffrn_reflns_limit_l_min -16
_diffrn_reflns_number 18594
_diffrn_reflns_theta_full 30.04
_diffrn_reflns_theta_max 30.04
_diffrn_reflns_theta_min 4
_exptl_absorpt_coefficient_mu 0.194
_exptl_absorpt_correction_T_max 0.953
_exptl_absorpt_correction_T_min 0.9
_exptl_absorpt_correction_type multi-scan
_exptl_absorpt_process_details
;
 '(SADABS (Sheldrick, Bruker, 2008))'
;
_exptl_crystal_colour yellow
_exptl_crystal_density_diffrn 1.91
_exptl_crystal_density_method 'not measured'
_exptl_crystal_description prism
_exptl_crystal_F_000 516
_exptl_crystal_size_max 0.47
_exptl_crystal_size_mid 0.36
_exptl_crystal_size_min 0.25
_refine_diff_density_max 0.355
_refine_diff_density_min -0.245
_refine_ls_extinction_method none
_refine_ls_goodness_of_fit_ref 1.066
_refine_ls_hydrogen_treatment refall
_refine_ls_matrix_type full
_refine_ls_number_parameters 175
_refine_ls_number_reflns 2625
_refine_ls_number_restraints 0
_refine_ls_restrained_S_all 1.066
_refine_ls_R_factor_gt 0.0391
_refine_ls_shift/su_max 0
_refine_ls_structure_factor_coef Fsqd
_refine_ls_weighting_details 'calc w=1/[\s^2^(Fo^2^)+(0.0588P)^2^+0.3164P] where P=(Fo^2^+2Fc^2^)/3'
_refine_ls_weighting_scheme calc
_refine_ls_wR_factor_ref 0.1156
_reflns_number_gt 2086
_reflns_number_total 2625
_reflns_threshold_expression >2sigma(I)
_cod_data_source_file d1nj01132d2.cif
_cod_data_source_block sad
_cod_depositor_comments 'Adding full bibliography for 7060542--7060544.cif.'
_cod_original_sg_symbol_H-M 'P 21/n'
_cod_database_code 7060542

loop_
_symmetry_equiv_pos_as_xyz
'x, y, z'
'-x+1/2, y+1/2, -z+1/2'
'-x, -y, -z'
'x-1/2, -y-1/2, z-1/2'

loop_
_atom_site_label
_atom_site_type_symbol
_atom_site_fract_x
_atom_site_fract_y
_atom_site_fract_z
_atom_site_U_iso_or_equiv
_atom_site_adp_type
_atom_site_occupancy
_atom_site_calc_flag
_atom_site_refinement_flags
_atom_site_disorder_group
_atom_site_disorder_assembly
C1 C 0.27740(12) 0.58062(18) 0.76238(12) 0.0285(3) Uani 1 d . . .
C2 C 0.15782(12) 0.58879(18) 0.76478(12) 0.0268(3) Uani 1 d . . .
C3 C 0.05941(12) 0.54947(17) 0.63197(11) 0.0254(3) Uani 1 d . . .
C4 C -0.07809(13) 0.53060(18) 0.56956(12) 0.0275(3) Uani 1 d . . .
C5 C 0.13102(12) 0.51876(17) 0.56040(12) 0.0259(3) Uani 1 d . . .
C6 C 0.13464(12) 0.62506(17) 0.87865(12) 0.0253(3) Uani 1 d . . .
C7 C 0.20235(12) 0.54149(18) 0.99888(12) 0.0279(3) Uani 1 d . . .
C8 C 0.17617(14) 0.5701(2) 1.10452(12) 0.0314(3) Uani 1 d . . .
C9 C 0.07942(15) 0.68471(19) 1.09305(13) 0.0334(3) Uani 1 d . . .
C10 C 0.00821(14) 0.76761(18) 0.97557(14) 0.0312(3) Uani 1 d . . .
C11 C 0.03759(13) 0.73913(17) 0.87179(12) 0.0276(3) Uani 1 d . . .
F1 F 0.29299(9) 0.42278(13) 1.01288(9) 0.0423(2) Uani 1 d . . .
F2 F 0.23888(10) 0.47971(14) 1.21521(8) 0.0465(3) Uani 1 d . . .
F3 F 0.05120(11) 0.71064(14) 1.19384(9) 0.0497(3) Uani 1 d . . .
F4 F -0.09061(10) 0.87172(14) 0.96190(11) 0.0473(3) Uani 1 d . . .
F5 F -0.03210(9) 0.82568(12) 0.76006(8) 0.0394(2) Uani 1 d . . .
N1 N 0.40390(12) 0.6036(2) 0.85533(13) 0.0391(3) Uani 1 d . . .
O1 O 0.26489(9) 0.53936(14) 0.64099(9) 0.0298(2) Uani 1 d . . .
H1A H 0.415(2) 0.658(3) 0.925(2) 0.067(7) Uiso 1 d . . .
H1B H 0.467(2) 0.609(3) 0.827(2) 0.053(6) Uiso 1 d . . .
H4 H -0.1328(17) 0.549(2) 0.6136(17) 0.031(4) Uiso 1 d . . .

loop_
_atom_site_aniso_label
_atom_site_aniso_U_11
_atom_site_aniso_U_22
_atom_site_aniso_U_33
_atom_site_aniso_U_23
_atom_site_aniso_U_13
_atom_site_aniso_U_12
C1 0.0251(6) 0.0367(7) 0.0229(6) -0.0012(5) 0.0102(5) 0.0003(5)
C2 0.0251(6) 0.0351(6) 0.0200(5) -0.0004(5) 0.0099(4) 0.0015(5)
C3 0.0244(6) 0.0334(6) 0.0192(5) 0.0015(4) 0.0106(4) 0.0019(5)
C4 0.0250(6) 0.0393(7) 0.0211(5) 0.0009(5) 0.0128(5) 0.0019(5)
C5 0.0208(5) 0.0358(7) 0.0218(5) 0.0009(5) 0.0101(4) 0.0008(5)
C6 0.0237(5) 0.0317(6) 0.0199(5) -0.0024(4) 0.0093(4) -0.0027(5)
C7 0.0233(6) 0.0342(6) 0.0234(6) 0.0004(5) 0.0082(5) -0.0020(5)
C8 0.0304(6) 0.0410(7) 0.0189(5) -0.0006(5) 0.0076(5) -0.0099(5)
C9 0.0393(7) 0.0405(7) 0.0262(6) -0.0104(5) 0.0200(5) -0.0141(6)
C10 0.0329(6) 0.0316(7) 0.0342(7) -0.0064(5) 0.0195(5) -0.0037(5)
C11 0.0275(6) 0.0310(6) 0.0242(6) 0.0002(5) 0.0115(5) -0.0006(5)
F1 0.0343(5) 0.0518(6) 0.0379(5) 0.0097(4) 0.0137(4) 0.0140(4)
F2 0.0444(5) 0.0657(7) 0.0225(4) 0.0111(4) 0.0088(4) -0.0043(5)
F3 0.0652(6) 0.0625(7) 0.0360(5) -0.0130(4) 0.0356(5) -0.0140(5)
F4 0.0474(6) 0.0484(6) 0.0579(6) -0.0049(5) 0.0343(5) 0.0089(4)
F5 0.0390(5) 0.0456(5) 0.0332(4) 0.0109(4) 0.0158(4) 0.0138(4)
N1 0.0237(6) 0.0615(9) 0.0298(6) -0.0092(6) 0.0098(5) -0.0034(5)
O1 0.0218(4) 0.0460(6) 0.0227(4) -0.0026(4) 0.0108(3) -0.0001(4)

loop_
_atom_type_symbol
_atom_type_description
_atom_type_scat_dispersion_real
_atom_type_scat_dispersion_imag
_atom_type_scat_source
C C 0.0033 0.0016 'International Tables Vol C Tables 4.2.6.8 and 6.1.1.4'
H H 0 0 'International Tables Vol C Tables 4.2.6.8 and 6.1.1.4'
F F 0.0171 0.0103 'International Tables Vol C Tables 4.2.6.8 and 6.1.1.4'
N N 0.0061 0.0033 'International Tables Vol C Tables 4.2.6.8 and 6.1.1.4'
O O 0.0106 0.006 'International Tables Vol C Tables 4.2.6.8 and 6.1.1.4'

loop_
_geom_angle_atom_site_label_1
_geom_angle_atom_site_label_2
_geom_angle_atom_site_label_3
_geom_angle
_geom_angle_site_symmetry_1
_geom_angle_site_symmetry_3
_geom_angle_publ_flag
N1 C1 O1 114.52(12) . . ?
N1 C1 C2 133.27(13) . . ?
O1 C1 C2 112.22(11) . . ?
C1 C2 C3 105.82(11) . . ?
C1 C2 C6 126.90(12) . . ?
C3 C2 C6 127.26(11) . . ?
C4 C3 C5 119.19(11) . . ?
C4 C3 C2 135.21(11) . . ?
C5 C3 C2 105.53(11) . . ?
C5 C4 C3 115.02(11) 3_566 . ?
C5 C4 H4 121.8(10) 3_566 . ?
C3 C4 H4 123.2(10) . . ?
C4 C5 O1 124.25(11) 3_566 . ?
C4 C5 C3 125.79(11) 3_566 . ?
O1 C5 C3 109.93(10) . . ?
C11 C6 C7 115.37(11) . . ?
C11 C6 C2 121.81(11) . . ?
C7 C6 C2 122.73(12) . . ?
F1 C7 C8 117.50(12) . . ?
F1 C7 C6 119.74(12) . . ?
C8 C7 C6 122.70(13) . . ?
F2 C8 C9 119.85(13) . . ?
F2 C8 C7 120.26(14) . . ?
C9 C8 C7 119.77(12) . . ?
F3 C9 C10 120.07(14) . . ?
F3 C9 C8 120.27(13) . . ?
C10 C9 C8 119.61(12) . . ?
F4 C10 C9 119.73(12) . . ?
F4 C10 C11 120.63(13) . . ?
C9 C10 C11 119.62(13) . . ?
F5 C11 C10 117.68(12) . . ?
F5 C11 C6 119.43(11) . . ?
C10 C11 C6 122.89(12) . . ?
C1 N1 H1A 116.9(16) . . ?
C1 N1 H1B 116.8(14) . . ?
H1A N1 H1B 120(2) . . ?
C1 O1 C5 106.50(9) . . ?

loop_
_geom_bond_atom_site_label_1
_geom_bond_atom_site_label_2
_geom_bond_distance
_geom_bond_site_symmetry_2
_geom_bond_publ_flag
C1 N1 1.3585(17) . ?
C1 O1 1.3649(15) . ?
C1 C2 1.3689(18) . ?
C2 C3 1.4539(17) . ?
C2 C6 1.4630(17) . ?
C3 C4 1.4000(18) . ?
C3 C5 1.4057(17) . ?
C4 C5 1.3805(17) 3_566 ?
C4 H4 0.967(19) . ?
C5 C4 1.3805(17) 3_566 ?
C5 O1 1.3854(15) . ?
C6 C11 1.3923(19) . ?
C6 C7 1.3970(18) . ?
C7 F1 1.3415(16) . ?
C7 C8 1.3816(18) . ?
C8 F2 1.3395(16) . ?
C8 C9 1.377(2) . ?
C9 F3 1.3390(15) . ?
C9 C10 1.377(2) . ?
C10 F4 1.3371(17) . ?
C10 C11 1.3831(18) . ?
C11 F5 1.3427(15) . ?
N1 H1A 0.86(3) . ?
N1 H1B 0.91(2) . ?
